data_4347741
loop_
_publ_author_name
'Vestfrid, Jenya'
'Kothari, Rashmi'
'Kostenko, Arseni'
'Goldberg, Israel'
'Tumanskii, Boris'
'Gross, Zeev'

_publ_section_title
;
 Intriguing Physical and Chemical Properties of Phosphorus Corroles.
;
_journal_issue 12
_journal_name_full 'Inorganic chemistry'
_journal_page_first 6061
_journal_page_last 6067
_journal_paper_doi 10.1021/acs.inorgchem.6b00544
_journal_volume 55
_journal_year 2016
_chemical_formula_moiety 'C37 H20 F6 N4'
_chemical_formula_sum 'C37 H20 F6 N4'
_chemical_formula_weight 634.57
_space_group_crystal_system monoclinic
_space_group_IT_number 14
_space_group_name_Hall '-P 2ybc'
_space_group_name_H-M_alt 'P 1 21/c 1'
_atom_sites_solution_hydrogens mixed
_atom_sites_solution_primary direct
_atom_sites_solution_secondary difmap
_audit_creation_method SHELXL-2014/7
_cell_angle_alpha 90
_cell_angle_beta 95.628(2)
_cell_angle_gamma 90
_cell_formula_units_Z 4
_cell_length_a 16.2749(6)
_cell_length_b 13.4409(6)
_cell_length_c 13.0094(4)
_cell_measurement_reflns_used 5148
_cell_measurement_temperature 110(2)
_cell_measurement_theta_max 28.30
_cell_measurement_theta_min 1.97
_cell_volume 2832.08(19)
_computing_cell_refinement 'Saint, Bruker-AXS'
_computing_data_collection 'Apex2, Bruker-AXS'
_computing_data_reduction 'Saint, Bruker-AXS'
_computing_structure_refinement 'SHELXL-2014/7 (Sheldrick, 2015)'
_computing_structure_solution 'SHELXTL-2014/7 (Sheldrick, 2015)'
_diffrn_ambient_temperature 110(2)
_diffrn_detector_area_resol_mean 1.75
_diffrn_measured_fraction_theta_full 0.999
_diffrn_measured_fraction_theta_max 0.997
_diffrn_measurement_device_type 'ApexDuo, Bruker-AXS'
_diffrn_measurement_method '1 deg. \f and \w scans'
_diffrn_radiation_type MoK\a
_diffrn_radiation_wavelength 0.71073
_diffrn_reflns_av_R_equivalents 0.0394
_diffrn_reflns_av_unetI/netI 0.0463
_diffrn_reflns_Laue_measured_fraction_full 0.999
_diffrn_reflns_Laue_measured_fraction_max 0.997
_diffrn_reflns_limit_h_max 20
_diffrn_reflns_limit_h_min -21
_diffrn_reflns_limit_k_max 16
_diffrn_reflns_limit_k_min -17
_diffrn_reflns_limit_l_max 17
_diffrn_reflns_limit_l_min -10
_diffrn_reflns_number 25428
_diffrn_reflns_point_group_measured_fraction_full 0.999
_diffrn_reflns_point_group_measured_fraction_max 0.997
_diffrn_reflns_theta_full 25.242
_diffrn_reflns_theta_max 28.298
_diffrn_reflns_theta_min 1.969
_diffrn_source 'ImuS micro-focus'
_exptl_absorpt_coefficient_mu 0.117
_exptl_absorpt_correction_T_max 0.983
_exptl_absorpt_correction_T_min 0.973
_exptl_absorpt_correction_type multi-scan
_exptl_absorpt_process_details 'Sadabs, Bruker-AXS'
_exptl_crystal_colour purple
_exptl_crystal_density_diffrn 1.488
_exptl_crystal_description plate
_exptl_crystal_F_000 1296
_exptl_crystal_size_max 0.240
_exptl_crystal_size_mid 0.200
_exptl_crystal_size_min 0.150
_refine_diff_density_max 0.311
_refine_diff_density_min -0.258
_refine_diff_density_rms 0.056
_refine_ls_extinction_method none
_refine_ls_goodness_of_fit_ref 1.020
_refine_ls_hydrogen_treatment constr
_refine_ls_matrix_type full
_refine_ls_number_parameters 424
_refine_ls_number_reflns 7004
_refine_ls_number_restraints 0
_refine_ls_restrained_S_all 1.020
_refine_ls_R_factor_all 0.0684
_refine_ls_R_factor_gt 0.0437
_refine_ls_shift/su_max 0.001
_refine_ls_shift/su_mean 0.000
_refine_ls_structure_factor_coef Fsqd
_refine_ls_weighting_details 'w=1/[\s^2^(Fo^2^)+(0.0384P)^2^+1.6670P] where P=(Fo^2^+2Fc^2^)/3'
_refine_ls_weighting_scheme calc
_refine_ls_wR_factor_gt 0.0941
_refine_ls_wR_factor_ref 0.1064
_reflns_Friedel_coverage 0.000
_reflns_number_gt 5148
_reflns_number_total 7004
_reflns_threshold_expression 'I > 2\s(I)'
_cod_data_source_file ic6b00544_si_004.cif
_cod_data_source_block tx109
_cod_depositor_comments
;
The following automatic conversions were performed:

data item '_atom_sites_solution_secondary' value 'diffmap' was
changed to 'difmap'.

Automatic conversion script
Id: cif_fix_values 6909 2019-04-08 15:41:33Z antanas 
;
_cod_original_sg_symbol_H-M 'P 21/c'
_cod_database_code 4347741
_shelx_shelxl_version_number 2014/7
_shelx_space_group_comment
;
The symmetry employed for this shelxl refinement is uniquely defined
by the following loop, which should always be used as a source of
symmetry information in preference to the above space-group names.
They are only intended as comments.
;
_shelx_estimated_absorpt_t_min 0.973
_shelx_estimated_absorpt_t_max 0.983

loop_
_space_group_symop_operation_xyz
'x, y, z'
'-x, y+1/2, -z+1/2'
'-x, -y, -z'
'x, -y-1/2, z-1/2'

loop_
_atom_site_label
_atom_site_type_symbol
_atom_site_fract_x
_atom_site_fract_y
_atom_site_fract_z
_atom_site_U_iso_or_equiv
_atom_site_adp_type
_atom_site_occupancy
_atom_site_site_symmetry_order
_atom_site_calc_flag
_atom_site_refinement_flags_posn
_atom_site_refinement_flags_adp
F1 F 0.58421(6) 0.37487(7) 0.60385(7) 0.0221(2) Uani 1 1 d . .
F2 F 0.18053(6) 0.39799(8) 0.75798(7) 0.0225(2) Uani 1 1 d . .
F3 F 0.63863(6) 0.65328(7) 0.81975(7) 0.0237(2) Uani 1 1 d . .
F4 F 0.12193(6) 0.98078(8) 0.49809(7) 0.0256(2) Uani 1 1 d . .
F5 F 0.19142(7) 0.36133(8) 0.40038(7) 0.0251(2) Uani 1 1 d . .
F6 F 0.12187(7) 0.75739(9) 0.22042(8) 0.0314(3) Uani 1 1 d . .
N1 N 0.33353(8) 0.80536(10) 0.49940(10) 0.0147(3) Uani 1 1 d . .
H1 H 0.3223 0.7422 0.5218 0.018 Uiso 1 1 d R U
N2 N 0.37855(8) 0.54325(10) 0.61310(10) 0.0147(3) Uani 1 1 d . .
H2 H 0.3751 0.5877 0.5634 0.018 Uiso 1 1 d R U
N3 N 0.46263(8) 0.71930(10) 0.60330(10) 0.0141(3) Uani 1 1 d . .
H3 H 0.4146 0.7106 0.6371 0.017 Uiso 1 1 d R U
N4 N 0.23728(8) 0.65150(10) 0.50949(10) 0.0146(3) Uani 1 1 d . .
C1 C 0.19982(10) 0.56294(12) 0.52432(11) 0.0135(3) Uani 1 1 d . .
C2 C 0.17821(10) 0.71214(12) 0.45737(11) 0.0141(3) Uani 1 1 d . .
C3 C 0.53282(10) 0.66238(12) 0.62431(11) 0.0144(3) Uani 1 1 d . .
C4 C 0.23747(10) 0.47870(12) 0.57497(11) 0.0133(3) Uani 1 1 d . .
C5 C 0.52821(10) 0.56525(12) 0.66562(11) 0.0140(3) Uani 1 1 d . .
C6 C 0.18759(10) 0.38602(12) 0.57872(11) 0.0135(3) Uani 1 1 d . .
C7 C 0.45398(10) 0.51282(12) 0.66373(11) 0.0143(3) Uani 1 1 d . .
C8 C 0.11424(10) 0.56708(13) 0.48152(11) 0.0154(3) Uani 1 1 d . .
H8 H 0.0749 0.5149 0.4819 0.018 Uiso 1 1 calc R U
C9 C 0.19391(10) 0.80908(12) 0.42264(11) 0.0142(3) Uani 1 1 d . .
C10 C 0.43786(10) 0.41864(12) 0.70846(12) 0.0156(3) Uani 1 1 d . .
H10 H 0.4769 0.3799 0.7502 0.019 Uiso 1 1 calc R U
C11 C 0.16198(10) 0.34633(13) 0.66926(12) 0.0153(3) Uani 1 1 d . .
C12 C 0.27233(10) 0.85390(12) 0.43954(12) 0.0156(3) Uani 1 1 d . .
C13 C 0.60533(10) 0.51627(12) 0.71048(11) 0.0139(3) Uani 1 1 d . .
C14 C 0.40775(10) 0.85103(12) 0.49554(12) 0.0161(3) Uani 1 1 d . .
C15 C 0.31886(10) 0.47172(12) 0.62008(11) 0.0138(3) Uani 1 1 d . .
C16 C 0.10089(10) 0.65905(13) 0.44100(12) 0.0159(3) Uani 1 1 d . .
H16 H 0.0504 0.6839 0.4081 0.019 Uiso 1 1 calc R U
C17 C 0.35753(10) 0.39335(12) 0.68160(12) 0.0153(3) Uani 1 1 d . .
H17 H 0.3316 0.3337 0.7005 0.018 Uiso 1 1 calc R U
C18 C 0.65833(10) 0.56119(12) 0.78768(12) 0.0163(3) Uani 1 1 d . .
C19 C 0.16742(10) 0.32792(13) 0.49142(12) 0.0163(3) Uani 1 1 d . .
C20 C 0.47799(10) 0.80129(12) 0.54475(12) 0.0154(3) Uani 1 1 d . .
C21 C 0.09194(10) 0.95063(12) 0.40214(12) 0.0160(3) Uani 1 1 d . .
C22 C 0.12602(10) 0.86564(12) 0.36295(12) 0.0145(3) Uani 1 1 d . .
C23 C 0.63040(10) 0.42222(13) 0.68204(11) 0.0167(3) Uani 1 1 d . .
C24 C 0.59646(11) 0.71483(13) 0.58200(12) 0.0180(4) Uani 1 1 d . .
H24 H 0.6529 0.6956 0.5862 0.022 Uiso 1 1 calc R U
C25 C 0.31005(11) 0.93858(13) 0.39853(12) 0.0193(4) Uani 1 1 d . .
H25 H 0.2829 0.9881 0.3555 0.023 Uiso 1 1 calc R U
C26 C 0.39342(11) 0.93622(13) 0.43234(12) 0.0196(4) Uani 1 1 d . .
H26 H 0.4337 0.9833 0.4161 0.023 Uiso 1 1 calc R U
C27 C 0.02849(11) 1.00517(13) 0.35162(13) 0.0201(4) Uani 1 1 d . .
H27 H 0.0073 1.0625 0.3825 0.024 Uiso 1 1 calc R U
C28 C 0.10304(10) 0.20349(13) 0.58482(13) 0.0191(4) Uani 1 1 d . .
H28 H 0.0745 0.1420 0.5868 0.023 Uiso 1 1 calc R U
C29 C 0.09177(11) 0.83917(13) 0.26463(12) 0.0192(4) Uani 1 1 d . .
C30 C 0.72835(11) 0.51719(14) 0.83500(13) 0.0219(4) Uani 1 1 d . .
H30 H 0.7623 0.5512 0.8872 0.026 Uiso 1 1 calc R U
C31 C 0.02827(11) 0.89068(14) 0.20986(12) 0.0216(4) Uani 1 1 d . .
H31 H 0.0069 0.8693 0.1429 0.026 Uiso 1 1 calc R U
C32 C 0.12074(10) 0.25750(13) 0.67458(13) 0.0189(4) Uani 1 1 d . .
H32 H 0.1048 0.2338 0.7385 0.023 Uiso 1 1 calc R U
C33 C -0.00339(11) 0.97359(14) 0.25413(13) 0.0215(4) Uani 1 1 d . .
H33 H -0.0474 1.0094 0.2177 0.026 Uiso 1 1 calc R U
C34 C 0.69933(11) 0.37365(14) 0.72725(13) 0.0220(4) Uani 1 1 d . .
H34 H 0.7129 0.3086 0.7058 0.026 Uiso 1 1 calc R U
C35 C 0.56293(11) 0.79927(13) 0.53313(12) 0.0188(4) Uani 1 1 d . .
H35 H 0.5923 0.8475 0.4978 0.023 Uiso 1 1 calc R U
C36 C 0.12658(11) 0.23839(13) 0.49180(13) 0.0198(4) Uani 1 1 d . .
H36 H 0.1148 0.2014 0.4299 0.024 Uiso 1 1 calc R U
C37 C 0.74831(11) 0.42216(15) 0.80483(13) 0.0245(4) Uani 1 1 d . .
H37 H 0.7959 0.3900 0.8375 0.029 Uiso 1 1 calc R U

loop_
_atom_site_aniso_label
_atom_site_aniso_U_11
_atom_site_aniso_U_22
_atom_site_aniso_U_33
_atom_site_aniso_U_23
_atom_site_aniso_U_13
_atom_site_aniso_U_12
F1 0.0236(5) 0.0209(6) 0.0204(5) -0.0081(4) -0.0055(4) 0.0022(4)
F2 0.0270(6) 0.0243(6) 0.0163(4) -0.0049(4) 0.0025(4) -0.0063(5)
F3 0.0257(6) 0.0168(5) 0.0266(5) -0.0059(4) -0.0071(4) 0.0015(4)
F4 0.0245(6) 0.0237(6) 0.0265(5) -0.0091(4) -0.0090(4) 0.0061(5)
F5 0.0324(6) 0.0280(6) 0.0150(4) 0.0003(4) 0.0025(4) -0.0103(5)
F6 0.0374(7) 0.0336(7) 0.0217(5) -0.0088(5) -0.0053(5) 0.0148(5)
N1 0.0140(7) 0.0102(7) 0.0190(6) 0.0035(5) -0.0033(5) -0.0012(6)
N2 0.0131(7) 0.0124(7) 0.0175(6) 0.0041(5) -0.0038(5) -0.0014(6)
N3 0.0114(7) 0.0133(7) 0.0171(6) 0.0020(5) -0.0012(5) -0.0015(5)
N4 0.0149(7) 0.0119(7) 0.0162(6) 0.0024(5) -0.0020(5) 0.0010(6)
C1 0.0125(8) 0.0132(8) 0.0145(7) -0.0005(6) 0.0000(6) -0.0007(6)
C2 0.0153(8) 0.0129(8) 0.0136(7) -0.0015(6) -0.0014(6) 0.0022(7)
C3 0.0123(8) 0.0145(8) 0.0155(7) -0.0010(6) -0.0030(6) 0.0000(6)
C4 0.0146(8) 0.0106(8) 0.0143(7) 0.0008(6) -0.0013(6) -0.0021(6)
C5 0.0135(8) 0.0142(8) 0.0136(7) -0.0009(6) -0.0027(6) 0.0022(7)
C6 0.0113(8) 0.0117(8) 0.0170(7) 0.0008(6) -0.0010(6) 0.0008(6)
C7 0.0150(8) 0.0131(8) 0.0140(7) 0.0008(6) -0.0027(6) 0.0007(6)
C8 0.0125(8) 0.0163(9) 0.0170(7) -0.0001(6) -0.0008(6) -0.0012(7)
C9 0.0158(8) 0.0127(8) 0.0136(7) -0.0002(6) -0.0016(6) 0.0022(7)
C10 0.0178(8) 0.0125(8) 0.0159(7) 0.0019(6) -0.0022(6) 0.0019(7)
C11 0.0138(8) 0.0159(8) 0.0156(7) -0.0018(6) -0.0011(6) 0.0004(7)
C12 0.0177(9) 0.0124(8) 0.0161(7) 0.0005(6) -0.0015(6) 0.0028(7)
C13 0.0113(8) 0.0165(8) 0.0136(7) 0.0016(6) -0.0007(6) -0.0007(7)
C14 0.0174(9) 0.0126(8) 0.0177(7) -0.0002(6) -0.0010(6) -0.0023(7)
C15 0.0151(8) 0.0105(8) 0.0153(7) 0.0003(6) -0.0001(6) -0.0011(6)
C16 0.0124(8) 0.0189(9) 0.0157(7) -0.0008(6) -0.0024(6) 0.0016(7)
C17 0.0174(8) 0.0109(8) 0.0173(7) 0.0016(6) -0.0001(6) -0.0006(7)
C18 0.0167(8) 0.0137(8) 0.0178(7) -0.0013(6) -0.0011(6) 0.0014(7)
C19 0.0157(8) 0.0189(9) 0.0140(7) 0.0017(6) 0.0003(6) -0.0016(7)
C20 0.0178(9) 0.0124(8) 0.0156(7) -0.0006(6) -0.0008(6) -0.0029(7)
C21 0.0144(8) 0.0136(8) 0.0191(7) 0.0014(6) -0.0026(6) -0.0029(7)
C22 0.0137(8) 0.0124(8) 0.0171(7) 0.0049(6) -0.0005(6) -0.0002(6)
C23 0.0167(8) 0.0192(9) 0.0137(7) -0.0016(6) -0.0012(6) -0.0002(7)
C24 0.0134(8) 0.0194(9) 0.0209(8) 0.0012(7) 0.0000(6) -0.0006(7)
C25 0.0221(9) 0.0130(8) 0.0217(8) 0.0044(7) -0.0031(7) 0.0017(7)
C26 0.0209(9) 0.0149(9) 0.0223(8) 0.0047(7) -0.0009(7) -0.0037(7)
C27 0.0164(9) 0.0134(9) 0.0302(9) 0.0037(7) 0.0014(7) 0.0014(7)
C28 0.0170(9) 0.0136(8) 0.0263(8) 0.0005(7) -0.0006(7) -0.0042(7)
C29 0.0220(9) 0.0182(9) 0.0171(7) 0.0016(7) 0.0010(6) 0.0030(7)
C30 0.0169(9) 0.0266(10) 0.0207(8) -0.0008(7) -0.0057(7) -0.0007(8)
C31 0.0196(9) 0.0290(10) 0.0153(7) 0.0048(7) -0.0033(6) -0.0016(8)
C32 0.0156(9) 0.0205(9) 0.0205(8) 0.0045(7) 0.0009(6) -0.0015(7)
C33 0.0149(9) 0.0222(10) 0.0261(8) 0.0125(7) -0.0032(7) 0.0013(7)
C34 0.0229(9) 0.0209(10) 0.0218(8) -0.0018(7) 0.0009(7) 0.0076(8)
C35 0.0170(9) 0.0184(9) 0.0208(8) 0.0016(7) 0.0004(6) -0.0039(7)
C36 0.0205(9) 0.0168(9) 0.0213(8) -0.0046(7) -0.0023(7) -0.0029(7)
C37 0.0182(9) 0.0314(11) 0.0225(8) 0.0023(8) -0.0043(7) 0.0080(8)

loop_
_atom_type_symbol
_atom_type_description
_atom_type_scat_dispersion_real
_atom_type_scat_dispersion_imag
_atom_type_scat_source
C C 0.0033 0.0016 'International Tables Vol C Tables 4.2.6.8 and 6.1.1.4'
H H 0.0000 0.0000 'International Tables Vol C Tables 4.2.6.8 and 6.1.1.4'
N N 0.0061 0.0033 'International Tables Vol C Tables 4.2.6.8 and 6.1.1.4'
F F 0.0171 0.0103 'International Tables Vol C Tables 4.2.6.8 and 6.1.1.4'

loop_
_geom_angle_atom_site_label_1
_geom_angle_atom_site_label_2
_geom_angle_atom_site_label_3
_geom_angle
C14 N1 C12 111.30(14)
C14 N1 H1 129.2
C12 N1 H1 117.6
C15 N2 C7 110.97(13)
C15 N2 H2 122.0
C7 N2 H2 122.4
C20 N3 C3 111.22(14)
C20 N3 H3 124.2
C3 N3 H3 123.3
C1 N4 C2 106.56(13)
N4 C1 C4 125.83(14)
N4 C1 C8 109.83(14)
C4 C1 C8 124.33(15)
N4 C2 C9 124.14(15)
N4 C2 C16 109.52(14)
C9 C2 C16 126.29(14)
N3 C3 C24 105.74(14)
N3 C3 C5 120.84(14)
C24 C3 C5 132.67(15)
C15 C4 C1 126.63(15)
C15 C4 C6 115.27(14)
C1 C4 C6 118.07(14)
C7 C5 C3 122.43(14)
C7 C5 C13 118.64(14)
C3 C5 C13 118.91(14)
C19 C6 C11 114.15(15)
C19 C6 C4 121.89(14)
C11 C6 C4 123.82(14)
N2 C7 C5 125.41(15)
N2 C7 C10 105.29(14)
C5 C7 C10 129.29(15)
C16 C8 C1 107.23(15)
C16 C8 H8 126.4
C1 C8 H8 126.4
C12 C9 C2 122.33(14)
C12 C9 C22 118.42(14)
C2 C9 C22 119.23(14)
C17 C10 C7 109.06(14)
C17 C10 H10 125.5
C7 C10 H10 125.5
F2 C11 C32 118.12(14)
F2 C11 C6 117.61(14)
C32 C11 C6 124.26(15)
N1 C12 C9 118.86(15)
N1 C12 C25 106.16(14)
C9 C12 C25 134.56(15)
C23 C13 C18 114.09(14)
C23 C13 C5 123.89(14)
C18 C13 C5 122.00(15)
N1 C14 C26 106.87(14)
N1 C14 C20 116.68(14)
C26 C14 C20 136.18(16)
N2 C15 C4 124.84(14)
N2 C15 C17 106.06(13)
C4 C15 C17 129.10(15)
C8 C16 C2 106.84(14)
C8 C16 H16 126.6
C2 C16 H16 126.6
C10 C17 C15 108.55(14)
C10 C17 H17 125.7
C15 C17 H17 125.7
F3 C18 C30 117.78(14)
F3 C18 C13 117.94(14)
C30 C18 C13 124.26(16)
F5 C19 C36 118.20(14)
F5 C19 C6 117.46(14)
C36 C19 C6 124.33(15)
N3 C20 C35 106.14(14)
N3 C20 C14 116.37(15)
C35 C20 C14 135.79(15)
F4 C21 C27 117.68(15)
F4 C21 C22 117.58(14)
C27 C21 C22 124.72(15)
C21 C22 C29 114.19(14)
C21 C22 C9 121.96(14)
C29 C22 C9 123.85(15)
F1 C23 C34 117.63(15)
F1 C23 C13 117.96(14)
C34 C23 C13 124.41(15)
C35 C24 C3 108.51(15)
C35 C24 H24 125.7
C3 C24 H24 125.7
C26 C25 C12 107.95(15)
C26 C25 H25 126.0
C12 C25 H25 126.0
C25 C26 C14 107.67(15)
C25 C26 H26 126.2
C14 C26 H26 126.2
C21 C27 C33 117.90(16)
C21 C27 H27 121.1
C33 C27 H27 121.1
C32 C28 C36 120.50(16)
C32 C28 H28 119.8
C36 C28 H28 119.8
F6 C29 C31 118.09(15)
F6 C29 C22 117.99(15)
C31 C29 C22 123.92(16)
C18 C30 C37 118.51(16)
C18 C30 H30 120.7
C37 C30 H30 120.7
C33 C31 C29 118.75(15)
C33 C31 H31 120.6
C29 C31 H31 120.6
C11 C32 C28 118.45(15)
C11 C32 H32 120.8
C28 C32 H32 120.8
C31 C33 C27 120.50(16)
C31 C33 H33 119.7
C27 C33 H33 119.7
C23 C34 C37 118.27(17)
C23 C34 H34 120.9
C37 C34 H34 120.9
C24 C35 C20 108.27(15)
C24 C35 H35 125.9
C20 C35 H35 125.9
C19 C36 C28 118.31(15)
C19 C36 H36 120.8
C28 C36 H36 120.8
C30 C37 C34 120.42(16)
C30 C37 H37 119.8
C34 C37 H37 119.8

loop_
_geom_bond_atom_site_label_1
_geom_bond_atom_site_label_2
_geom_bond_distance
F1 C23 1.3619(18)
F2 C11 1.3554(17)
F3 C18 1.3547(19)
F4 C21 1.3568(18)
F5 C19 1.3593(18)
F6 C29 1.354(2)
N1 C14 1.360(2)
N1 C12 1.368(2)
N1 H1 0.9212
N2 C15 1.376(2)
N2 C7 1.396(2)
N2 H2 0.8776
N3 C20 1.376(2)
N3 C3 1.380(2)
N3 H3 0.9416
N4 C1 1.360(2)
N4 C2 1.386(2)
C1 C4 1.419(2)
C1 C8 1.450(2)
C2 C9 1.411(2)
C2 C16 1.444(2)
C3 C24 1.409(2)
C3 C5 1.416(2)
C4 C15 1.398(2)
C4 C6 1.490(2)
C5 C7 1.397(2)
C5 C13 1.485(2)
C6 C19 1.391(2)
C6 C11 1.394(2)
C7 C10 1.428(2)
C8 C16 1.353(2)
C8 H8 0.9500
C9 C12 1.409(2)
C9 C22 1.495(2)
C10 C17 1.363(2)
C10 H10 0.9500
C11 C32 1.375(2)
C12 C25 1.422(2)
C13 C23 1.390(2)
C13 C18 1.396(2)
C14 C26 1.416(2)
C14 C20 1.421(2)
C15 C17 1.431(2)
C16 H16 0.9500
C17 H17 0.9500
C18 C30 1.375(2)
C19 C36 1.375(2)
C20 C35 1.406(2)
C21 C27 1.379(2)
C21 C22 1.388(2)
C22 C29 1.390(2)
C23 C34 1.379(2)
C24 C35 1.386(2)
C24 H24 0.9500
C25 C26 1.385(2)
C25 H25 0.9500
C26 H26 0.9500
C27 C33 1.389(2)
C27 H27 0.9500
C28 C32 1.381(2)
C28 C36 1.386(2)
C28 H28 0.9500
C29 C31 1.382(2)
C30 C37 1.384(3)
C30 H30 0.9500
C31 C33 1.377(3)
C31 H31 0.9500
C32 H32 0.9500
C33 H33 0.9500
C34 C37 1.386(2)
C34 H34 0.9500
C35 H35 0.9500
C36 H36 0.9500
C37 H37 0.9500
